data_2228121
loop_
_publ_author_name
'Lush, Shie Fu'
'Shen, Fwu Ming'

_publ_section_title
;
 4,4'-(Ethane-1,2-diyl)dipyridinium bis(2-hydroxybenzoate)
;
_journal_coeditor_code XU5033
_journal_issue 11
_journal_name_full 'Acta Crystallographica Section E'
_journal_page_first o2701
_journal_paper_doi 10.1107/S160053681003816X
_journal_volume 66
_journal_year 2010
_chemical_formula_iupac 'C12 H14 N2 2+, 2C7 H5 O3 -'
_chemical_formula_moiety 'C12 H14 N2 2+, 2(C7 H5 O3 -)'
_chemical_formula_sum 'C26 H24 N2 O6'
_chemical_formula_weight 460.47
_chemical_name_systematic
;
4,4'-(ethane-1,2-diyl)dipyridinium bis(2-hydroxybenzoate)
;
_space_group_IT_number 14
_symmetry_cell_setting monoclinic
_symmetry_space_group_name_Hall '-P 2yn'
_symmetry_space_group_name_H-M 'P 1 21/n 1'
_atom_sites_solution_hydrogens geom
_atom_sites_solution_primary direct
_atom_sites_solution_secondary difmap
_cell_angle_alpha 90
_cell_angle_beta 101.324(6)
_cell_angle_gamma 90
_cell_formula_units_Z 2
_cell_length_a 8.622(3)
_cell_length_b 6.867(2)
_cell_length_c 19.566(6)
_cell_measurement_reflns_used 2343
_cell_measurement_temperature 297
_cell_measurement_theta_max 25.94
_cell_measurement_theta_min 3.59
_cell_volume 1135.9(6)
_computing_cell_refinement 'SAINT (Bruker, 1999)'
_computing_data_collection 'SMART (Bruker, 2000)'
_computing_data_reduction 'SAINT (Bruker, 1999)'
_computing_molecular_graphics 'ORTEP-3 (Farrugia, 1997)'
_computing_publication_material 'PLATON (Spek, 2009)'
_computing_structure_refinement 'SHELXL97 (Sheldrick, 2008)'
_computing_structure_solution 'SHELXS97 (Sheldrick, 2008)'
_diffrn_ambient_temperature 297
_diffrn_detector_area_resol_mean 9
_diffrn_measured_fraction_theta_full 0.995
_diffrn_measured_fraction_theta_max 0.995
_diffrn_measurement_device_type 'Bruker SMART CCD area-detector'
_diffrn_measurement_method '\w scan'
_diffrn_radiation_monochromator graphite
_diffrn_radiation_source 'fine-focus sealed tube'
_diffrn_radiation_type MoK\a
_diffrn_radiation_wavelength 0.71073
_diffrn_reflns_av_R_equivalents 0.0527
_diffrn_reflns_av_sigmaI/netI 0.0344
_diffrn_reflns_limit_h_max 10
_diffrn_reflns_limit_h_min -5
_diffrn_reflns_limit_k_max 8
_diffrn_reflns_limit_k_min -8
_diffrn_reflns_limit_l_max 23
_diffrn_reflns_limit_l_min -24
_diffrn_reflns_number 6165
_diffrn_reflns_theta_full 26.07
_diffrn_reflns_theta_max 26.07
_diffrn_reflns_theta_min 2.12
_exptl_absorpt_coefficient_mu 0.097
_exptl_absorpt_correction_type none
_exptl_crystal_colour colorless
_exptl_crystal_density_diffrn 1.346
_exptl_crystal_density_method 'Not Measured'
_exptl_crystal_description prism
_exptl_crystal_F_000 484
_exptl_crystal_size_max 0.42
_exptl_crystal_size_mid 0.26
_exptl_crystal_size_min 0.17
_refine_diff_density_max 0.206
_refine_diff_density_min -0.254
_refine_ls_extinction_coef 0.015(3)
_refine_ls_extinction_expression Fc^*^=KFc[1+0.001Fc^2^\l^3^/sin(2\Q)]^-1/4^
_refine_ls_extinction_method 'SHELXL97 (Sheldrick, 2008)'
_refine_ls_goodness_of_fit_ref 1.054
_refine_ls_hydrogen_treatment constr
_refine_ls_matrix_type full
_refine_ls_number_parameters 155
_refine_ls_number_reflns 2246
_refine_ls_number_restraints 1
_refine_ls_restrained_S_all 1.054
_refine_ls_R_factor_all 0.0639
_refine_ls_R_factor_gt 0.0470
_refine_ls_shift/su_max 0.000
_refine_ls_shift/su_mean 0.000
_refine_ls_structure_factor_coef Fsqd
_refine_ls_weighting_details 'calc w=1/[\s^2^(Fo^2^)+(0.0761P)^2^+0.1342P] where P=(Fo^2^+2Fc^2^)/3'
_refine_ls_weighting_scheme calc
_refine_ls_wR_factor_gt 0.1314
_refine_ls_wR_factor_ref 0.1469
_reflns_number_gt 1645
_reflns_number_total 2246
_reflns_threshold_expression I>2\s(I)
_cod_data_source_file xu5033.cif
_cod_data_source_block I
_cod_original_sg_symbol_H-M 'P 21/n'
_cod_database_code 2228121
_cod_database_fobs_code 2228121

loop_
_symmetry_equiv_pos_site_id
_symmetry_equiv_pos_as_xyz
1 x,y,z
2 1/2-x,1/2+y,1/2-z
3 -x,-y,-z
4 1/2+x,1/2-y,1/2+z

loop_
_atom_site_aniso_label
_atom_site_aniso_U_11
_atom_site_aniso_U_22
_atom_site_aniso_U_33
_atom_site_aniso_U_12
_atom_site_aniso_U_13
_atom_site_aniso_U_23
N 0.0485(8) 0.0343(7) 0.0662(9) 0.0103(6) 0.0038(7) 0.0061(6)
C8 0.0438(9) 0.0412(9) 0.0677(11) 0.0099(7) 0.0118(8) 0.0010(8)
C9 0.0452(9) 0.0448(9) 0.0623(10) 0.0069(7) 0.0146(7) 0.0043(8)
C10 0.0356(8) 0.0358(8) 0.0531(9) 0.0032(6) 0.0055(6) 0.0019(7)
C11 0.0441(9) 0.0454(9) 0.0637(10) 0.0137(7) 0.0154(8) 0.0095(8)
C12 0.0527(10) 0.0467(9) 0.0660(11) 0.0106(8) 0.0166(8) 0.0140(8)
C13 0.0451(9) 0.0402(9) 0.0606(10) 0.0084(7) 0.0128(7) 0.0093(8)
O1 0.0669(8) 0.0460(7) 0.0773(9) 0.0201(6) 0.0307(6) 0.0110(6)
O2 0.0834(10) 0.0534(8) 0.0801(9) 0.0133(7) 0.0407(8) 0.0186(7)
O3 0.0732(9) 0.0799(10) 0.1084(12) 0.0229(8) 0.0541(9) 0.0127(9)
C1 0.0490(9) 0.0376(8) 0.0532(10) 0.0033(7) 0.0126(7) 0.0005(7)
C2 0.0406(8) 0.0372(8) 0.0480(9) 0.0030(6) 0.0043(6) -0.0019(7)
C3 0.0542(10) 0.0501(10) 0.0505(9) 0.0075(8) 0.0108(8) 0.0028(8)
C4 0.0771(13) 0.0583(11) 0.0598(11) 0.0060(10) 0.0067(9) 0.0159(9)
C5 0.0691(12) 0.0474(10) 0.0823(14) 0.0118(10) -0.0094(10) 0.0130(10)
C6 0.0499(11) 0.0530(11) 0.0933(15) 0.0185(9) 0.0026(10) -0.0063(11)
C7 0.0415(9) 0.0474(10) 0.0657(11) 0.0045(7) 0.0111(8) -0.0046(8)

loop_
_atom_site_type_symbol
_atom_site_label
_atom_site_fract_x
_atom_site_fract_y
_atom_site_fract_z
_atom_site_U_iso_or_equiv
_atom_site_thermal_displace_type
_atom_site_calc_flag
_atom_site_refinement_flags
_atom_site_occupancy
N N 0.23112(16) 0.41868(19) 0.59247(7) 0.0507(5) Uani . . 1.000
C C8 0.30204(19) 0.4936(2) 0.54421(9) 0.0508(6) Uani . . 1.000
C C9 0.25306(19) 0.6652(2) 0.51103(9) 0.0502(5) Uani . . 1.000
C C10 0.12421(17) 0.7649(2) 0.52708(8) 0.0419(5) Uani . . 1.000
C C11 0.05191(19) 0.6837(2) 0.57748(9) 0.0504(5) Uani . . 1.000
C C12 0.1084(2) 0.5109(3) 0.60879(10) 0.0545(6) Uani . . 1.000
C C13 0.07080(18) 0.9519(2) 0.48984(9) 0.0483(5) Uani . . 1.000
O O1 0.32265(15) 0.10150(17) 0.65611(7) 0.0612(5) Uani . . 1.000
O O2 0.48925(16) 0.07561(19) 0.58403(7) 0.0689(5) Uani . . 1.000
O O3 0.67244(17) -0.2176(2) 0.59167(8) 0.0822(6) Uani . . 1.000
C C1 0.43333(19) 0.0129(2) 0.63306(9) 0.0463(5) Uani . . 1.000
C C2 0.48956(17) -0.1735(2) 0.66799(8) 0.0425(5) Uani . . 1.000
C C3 0.4252(2) -0.2478(3) 0.72231(9) 0.0515(6) Uani . . 1.000
C C4 0.4772(2) -0.4221(3) 0.75408(10) 0.0660(7) Uani . . 1.000
C C5 0.5946(2) -0.5245(3) 0.73117(11) 0.0696(7) Uani . . 1.000
C C6 0.6594(2) -0.4550(3) 0.67733(12) 0.0670(7) Uani . . 1.000
C C7 0.6078(2) -0.2797(2) 0.64510(10) 0.0515(6) Uani . . 1.000
H H1A 0.26440 0.31150 0.61290 0.0610 Uiso calc R 1.000
H H8 0.38750 0.42790 0.53250 0.0610 Uiso calc R 1.000
H H9 0.30600 0.71500 0.47780 0.0600 Uiso calc R 1.000
H H11 -0.03430 0.74520 0.59020 0.0600 Uiso calc R 1.000
H H12 0.05870 0.45740 0.64250 0.0650 Uiso calc R 1.000
H H13A 0.04610 0.92600 0.44020 0.0580 Uiso calc R 1.000
H H13B 0.15830 1.04320 0.49830 0.0580 Uiso calc R 1.000
H H3 0.34550 -0.17890 0.73760 0.0620 Uiso calc R 1.000
H H3A 0.62520 -0.11430 0.58230 0.1230 Uiso . R 1.000
H H4 0.43350 -0.46980 0.79060 0.0790 Uiso calc R 1.000
H H5 0.63030 -0.64170 0.75240 0.0830 Uiso calc R 1.000
H H6 0.73840 -0.52550 0.66230 0.0800 Uiso calc R 1.000

loop_
_atom_type_symbol
_atom_type_description
_atom_type_scat_dispersion_real
_atom_type_scat_dispersion_imag
_atom_type_scat_source
O O 0.0106 0.0060 'International Tables Vol C Tables 4.2.6.8 and 6.1.1.4'
N N 0.0061 0.0033 'International Tables Vol C Tables 4.2.6.8 and 6.1.1.4'
H H 0.0000 0.0000 'International Tables Vol C Tables 4.2.6.8 and 6.1.1.4'
C C 0.0033 0.0016 'International Tables Vol C Tables 4.2.6.8 and 6.1.1.4'

loop_
_geom_angle_atom_site_label_1
_geom_angle_atom_site_label_2
_geom_angle_atom_site_label_3
_geom_angle_site_symmetry_1
_geom_angle_site_symmetry_2
_geom_angle_site_symmetry_3
_geom_angle
_geom_angle_publ_flag
C7 O3 H3A . . . 101.00 no
C8 N C12 . . . 119.22(15) no
C8 N H1A . . . 120.00 no
C12 N H1A . . . 120.00 no
N C8 C9 . . . 121.90(15) no
C8 C9 C10 . . . 120.06(15) no
C9 C10 C13 . . . 119.52(14) no
C11 C10 C13 . . . 123.49(14) no
C9 C10 C11 . . . 116.99(13) no
C10 C11 C12 . . . 119.61(15) no
N C12 C11 . . . 122.22(17) no
C10 C13 C13 . . 3_576 115.66(13) no
N C8 H8 . . . 119.00 no
C9 C8 H8 . . . 119.00 no
C8 C9 H9 . . . 120.00 no
C10 C9 H9 . . . 120.00 no
C12 C11 H11 . . . 120.00 no
C10 C11 H11 . . . 120.00 no
N C12 H12 . . . 119.00 no
C11 C12 H12 . . . 119.00 no
C10 C13 H13B . . . 108.00 no
H13A C13 H13B . . . 107.00 no
C10 C13 H13A . . . 108.00 no
C13 C13 H13B 3_576 . . 108.00 no
C13 C13 H13A 3_576 . . 108.00 no
O1 C1 C2 . . . 116.34(14) no
O2 C1 C2 . . . 121.09(15) no
O1 C1 O2 . . . 122.57(14) no
C1 C2 C7 . . . 119.65(14) no
C3 C2 C7 . . . 118.68(15) no
C1 C2 C3 . . . 121.65(15) no
C2 C3 C4 . . . 121.27(16) no
C3 C4 C5 . . . 119.33(18) no
C4 C5 C6 . . . 120.56(19) no
C5 C6 C7 . . . 120.48(18) no
O3 C7 C6 . . . 118.79(16) no
C2 C7 C6 . . . 119.68(16) no
O3 C7 C2 . . . 121.52(14) no
C2 C3 H3 . . . 119.00 no
C4 C3 H3 . . . 119.00 no
C3 C4 H4 . . . 120.00 no
C5 C4 H4 . . . 120.00 no
C4 C5 H5 . . . 120.00 no
C6 C5 H5 . . . 120.00 no
C5 C6 H6 . . . 120.00 no
C7 C6 H6 . . . 120.00 no

loop_
_geom_bond_atom_site_label_1
_geom_bond_atom_site_label_2
_geom_bond_site_symmetry_1
_geom_bond_site_symmetry_2
_geom_bond_distance
_geom_bond_publ_flag
O1 C1 . . 1.286(2) no
O2 C1 . . 1.233(2) no
O3 C7 . . 1.347(2) no
O3 H3A . . 0.8200 no
N C8 . . 1.326(2) no
N C12 . . 1.325(2) no
N H1A . . 0.8600 no
C8 C9 . . 1.371(2) no
C9 C10 . . 1.392(2) no
C10 C11 . . 1.383(2) no
C10 C13 . . 1.503(2) no
C11 C12 . . 1.380(3) no
C13 C13 . 3_576 1.509(2) no
C8 H8 . . 0.9300 no
C9 H9 . . 0.9300 no
C11 H11 . . 0.9300 no
C12 H12 . . 0.9300 no
C13 H13A . . 0.9700 no
C13 H13B . . 0.9700 no
C1 C2 . . 1.487(2) no
C2 C7 . . 1.397(2) no
C2 C3 . . 1.389(2) no
C3 C4 . . 1.382(3) no
C4 C5 . . 1.378(3) no
C5 C6 . . 1.371(3) no
C6 C7 . . 1.391(3) no
C3 H3 . . 0.9300 no
C4 H4 . . 0.9300 no
C5 H5 . . 0.9300 no
C6 H6 . . 0.9300 no

loop_
_geom_hbond_atom_site_label_D
_geom_hbond_atom_site_label_H
_geom_hbond_atom_site_label_A
_geom_hbond_site_symmetry_A
_geom_hbond_distance_DH
_geom_hbond_distance_HA
_geom_hbond_distance_DA
_geom_hbond_angle_DHA
_geom_hbond_publ_flag
N H1A O1 . 0.86 1.70 2.556(2) 177 yes
O3 H3A O2 . 0.82 1.76 2.545(2) 160 yes
C11 H11 O3 1_465 0.93 2.55 3.406(3) 154 yes

loop_
_geom_torsion_atom_site_label_1
_geom_torsion_atom_site_label_2
_geom_torsion_atom_site_label_3
_geom_torsion_atom_site_label_4
_geom_torsion_site_symmetry_1
_geom_torsion_site_symmetry_2
_geom_torsion_site_symmetry_3
_geom_torsion_site_symmetry_4
_geom_torsion
_geom_torsion_publ_flag
C12 N C8 C9 . . . . 0.7(2) no
C8 N C12 C11 . . . . -0.4(3) no
N C8 C9 C10 . . . . -0.8(3) no
C8 C9 C10 C11 . . . . 0.6(2) no
C8 C9 C10 C13 . . . . -179.43(15) no
C9 C10 C11 C12 . . . . -0.4(2) no
C13 C10 C11 C12 . . . . 179.70(16) no
C9 C10 C13 C13 . . . 3_576 179.34(14) no
C11 C10 C13 C13 . . . 3_576 -0.7(2) no
C10 C11 C12 N . . . . 0.2(3) no
C10 C13 C13 C10 . . 3_576 3_576 -179.97(17) no
O1 C1 C2 C3 . . . . 0.3(2) no
O1 C1 C2 C7 . . . . 178.98(15) no
O2 C1 C2 C3 . . . . -178.62(16) no
O2 C1 C2 C7 . . . . 0.1(2) no
C1 C2 C3 C4 . . . . 179.41(16) no
C7 C2 C3 C4 . . . . 0.7(3) no
C1 C2 C7 O3 . . . . -0.2(2) no
C1 C2 C7 C6 . . . . -179.40(16) no
C3 C2 C7 O3 . . . . 178.52(16) no
C3 C2 C7 C6 . . . . -0.7(3) no
C2 C3 C4 C5 . . . . -0.3(3) no
C3 C4 C5 C6 . . . . -0.1(3) no
C4 C5 C6 C7 . . . . 0.1(3) no
C5 C6 C7 O3 . . . . -178.96(18) no
C5 C6 C7 C2 . . . . 0.3(3) no
